data_2212207
loop_
_publ_author_name
'Jiong Zhao'
'Dezhi Luan'
'Ying Qi'
'Hao Gao'
'Ling-Huo Jiang'

_publ_section_title
;
 3,5-Dibromo-2,2,6,6-tetramethylpiperidin-4-one
;
_journal_coeditor_code HB2280
_journal_issue 2
_journal_name_full 'Acta Crystallographica Section E'
_journal_page_first o1023
_journal_page_last o1024
_journal_paper_doi 10.1107/S1600536807004291
_journal_volume 63
_journal_year 2007
_chemical_formula_iupac 'C9 H15 Br2 N O'
_chemical_formula_moiety 'C9 H15 Br2 N O'
_chemical_formula_sum 'C9 H15 Br2 N O'
_chemical_formula_weight 313.04
_chemical_melting_point 418
_chemical_name_systematic
;
3,5-dibromo-2,2,6,6-tetramethylpiperidin-4-one
;
_space_group_IT_number 14
_symmetry_cell_setting monoclinic
_symmetry_space_group_name_Hall '-P 2ybc'
_symmetry_space_group_name_H-M 'P 1 21/c 1'
_atom_sites_solution_hydrogens mixed
_atom_sites_solution_primary direct
_atom_sites_solution_secondary difmap
_cell_angle_alpha 90.00
_cell_angle_beta 107.78(3)
_cell_angle_gamma 90.00
_cell_formula_units_Z 4
_cell_length_a 8.8677(18)
_cell_length_b 21.968(4)
_cell_length_c 6.0078(12)
_cell_measurement_reflns_used 2481
_cell_measurement_temperature 293(2)
_cell_measurement_theta_max 27.8764
_cell_measurement_theta_min 1.8540
_cell_volume 1114.5(4)
_computing_cell_refinement CrystalClear
_computing_data_collection 'CrystalClear (Rigaku/MSC, 2005)'
_computing_data_reduction CrystalClear
_computing_molecular_graphics 'SHELXTL (Bruker, 1997)'
_computing_publication_material SHELXTL
_computing_structure_refinement 'SHELXL97 (Sheldrick, 1997)'
_computing_structure_solution 'SHELXS97 (Sheldrick, 1997)'
_diffrn_ambient_temperature 293(2)
_diffrn_detector_area_resol_mean 7.31
_diffrn_measured_fraction_theta_full 0.997
_diffrn_measured_fraction_theta_max 0.997
_diffrn_measurement_device_type 'Rigaku Saturn'
_diffrn_measurement_method \w
_diffrn_radiation_monochromator graphite
_diffrn_radiation_source 'fine-focus sealed tube'
_diffrn_radiation_type MoK\a
_diffrn_radiation_wavelength 0.71073
_diffrn_reflns_av_R_equivalents 0.0793
_diffrn_reflns_av_sigmaI/netI 0.0707
_diffrn_reflns_limit_h_max 10
_diffrn_reflns_limit_h_min -10
_diffrn_reflns_limit_k_max 26
_diffrn_reflns_limit_k_min -27
_diffrn_reflns_limit_l_max 7
_diffrn_reflns_limit_l_min -7
_diffrn_reflns_number 8984
_diffrn_reflns_theta_full 25.99
_diffrn_reflns_theta_max 25.99
_diffrn_reflns_theta_min 1.85
_exptl_absorpt_coefficient_mu 7.238
_exptl_absorpt_correction_T_max 0.314
_exptl_absorpt_correction_T_min 0.210
_exptl_absorpt_correction_type multi-scan
_exptl_absorpt_process_details '(Jacobson, 1998)'
_exptl_crystal_colour Colorless
_exptl_crystal_density_diffrn 1.866
_exptl_crystal_density_method 'not measured'
_exptl_crystal_description Prism
_exptl_crystal_F_000 616
_exptl_crystal_size_max 0.34
_exptl_crystal_size_mid 0.18
_exptl_crystal_size_min 0.16
_refine_diff_density_max 0.844
_refine_diff_density_min -0.858
_refine_ls_extinction_method none
_refine_ls_goodness_of_fit_ref 0.994
_refine_ls_hydrogen_treatment mixed
_refine_ls_matrix_type full
_refine_ls_number_parameters 125
_refine_ls_number_reflns 2181
_refine_ls_number_restraints 0
_refine_ls_restrained_S_all 0.994
_refine_ls_R_factor_all 0.0595
_refine_ls_R_factor_gt 0.0425
_refine_ls_shift/su_max 0.001
_refine_ls_shift/su_mean 0.000
_refine_ls_structure_factor_coef Fsqd
_refine_ls_weighting_details 'calc w=1/[\s^2^(Fo^2^)+(0.0326P)^2^] where P=(Fo^2^+2Fc^2^)/3'
_refine_ls_weighting_scheme calc
_refine_ls_wR_factor_gt 0.0827
_refine_ls_wR_factor_ref 0.0900
_reflns_number_gt 1667
_reflns_number_total 2181
_reflns_threshold_expression I>2\s(I)
_cod_data_source_file hb2280.cif
_cod_data_source_block II
_cod_depositor_comments
;
The following automatic conversions were performed:
'_symmetry_cell_setting' value 'Monoclinic' changed to 'monoclinic'
according to '/home/saulius/struct/CIF-dictionaries/cif_core.dic'
dictionary named 'cif_core.dic' version 2.4.1 from 2010-06-29.

Automatic conversion script
Id: cif_fix_enum 1527 2010-12-29 10:47:43Z saulius 

The following automatic conversions were performed:

'_symmetry_cell_setting' value 'Monoclinic' changed to 'monoclinic'
according to /home/saulius/struct/CIF-dictionaries/cif_core.dic
dictionary named 'cif_core.dic' version 2.4.1 from 2010-06-29.

Automatic conversion script
Id: cif_fix_values 1715 2011-07-08 13:25:40Z adriana 

The following automatic conversions were performed:

'_atom_sites_solution_hydrogens' value 'difmap and geom' was changed
to 'mixed'.

Automatic conversion script
Id: cif_fix_values 6452 2018-10-05 10:23:21Z andrius 
;
_cod_original_sg_symbol_H-M 'P 21/c'
_cod_database_code 2212207
_cod_database_fobs_code 2212207

loop_
_symmetry_equiv_pos_as_xyz
'x, y, z'
'-x, y+1/2, -z+1/2'
'-x, -y, -z'
'x, -y-1/2, z-1/2'

loop_
_atom_site_type_symbol
_atom_site_label
_atom_site_fract_x
_atom_site_fract_y
_atom_site_fract_z
_atom_site_U_iso_or_equiv
_atom_site_adp_type
_atom_site_calc_flag
_atom_site_refinement_flags
_atom_site_occupancy
Br Br1 0.28910(6) 0.69608(2) 0.51709(7) 0.02095(17) Uani d . 1
Br Br2 0.96036(6) 0.69423(2) 0.78746(8) 0.02360(17) Uani d . 1
C C1 0.4766(5) 0.60658(19) 0.8549(7) 0.0154(10) Uani d . 1
C C2 0.4816(5) 0.67247(19) 0.7597(7) 0.0145(10) Uani d . 1
H H2 0.4940 0.7004 0.8912 0.017 Uiso calc R 1
C C3 0.6244(5) 0.68036(19) 0.6778(7) 0.0153(10) Uani d . 1
C C4 0.7770(5) 0.6713(2) 0.8802(7) 0.0187(10) Uani d . 1
H H4 0.7725 0.6986 1.0069 0.022 Uiso calc R 1
C C5 0.7819(5) 0.6045(2) 0.9732(7) 0.0172(10) Uani d . 1
C C6 0.3557(5) 0.6041(2) 0.9900(7) 0.0258(12) Uani d . 1
H H6A 0.3551 0.5640 1.0534 0.039 Uiso calc R 1
H H6B 0.2524 0.6134 0.8865 0.039 Uiso calc R 1
H H6C 0.3840 0.6332 1.1150 0.039 Uiso calc R 1
C C7 0.4316(6) 0.55958(19) 0.6588(8) 0.0223(11) Uani d . 1
H H7A 0.4936 0.5661 0.5550 0.033 Uiso calc R 1
H H7B 0.3212 0.5636 0.5737 0.033 Uiso calc R 1
H H7C 0.4516 0.5194 0.7243 0.033 Uiso calc R 1
C C8 0.8095(6) 0.5589(2) 0.8001(8) 0.0250(11) Uani d . 1
H H8A 0.7891 0.5185 0.8450 0.037 Uiso calc R 1
H H8B 0.9173 0.5616 0.7989 0.037 Uiso calc R 1
H H8C 0.7396 0.5677 0.6467 0.037 Uiso calc R 1
C C9 0.9144(5) 0.5988(2) 1.2049(7) 0.0294(12) Uani d . 1
H H9A 0.8992 0.6286 1.3131 0.044 Uiso calc R 1
H H9B 1.0147 0.6055 1.1791 0.044 Uiso calc R 1
H H9C 0.9124 0.5588 1.2680 0.044 Uiso calc R 1
N N1 0.6323(5) 0.59331(17) 1.0261(6) 0.0188(9) Uani d . 1
H H1A 0.633(5) 0.613(2) 1.150(7) 0.028 Uiso d . 1
O O1 0.6210(4) 0.69118(14) 0.4778(5) 0.0240(8) Uani d . 1

loop_
_atom_site_aniso_label
_atom_site_aniso_U_11
_atom_site_aniso_U_22
_atom_site_aniso_U_33
_atom_site_aniso_U_12
_atom_site_aniso_U_13
_atom_site_aniso_U_23
Br1 0.0139(3) 0.0215(3) 0.0246(3) 0.0026(2) 0.0016(2) 0.00371(19)
Br2 0.0144(3) 0.0210(3) 0.0355(3) -0.0024(2) 0.0078(2) -0.0004(2)
C1 0.013(3) 0.015(2) 0.015(2) -0.001(2) 0.0012(19) 0.0024(19)
C2 0.011(2) 0.012(2) 0.017(2) 0.0008(19) -0.0010(18) -0.0026(18)
C3 0.014(3) 0.007(2) 0.024(3) -0.0012(19) 0.003(2) -0.0002(18)
C4 0.013(3) 0.028(3) 0.017(2) 0.003(2) 0.0065(19) -0.001(2)
C5 0.014(3) 0.018(3) 0.017(2) 0.001(2) 0.0013(19) 0.0028(19)
C6 0.022(3) 0.030(3) 0.024(3) 0.004(2) 0.004(2) 0.003(2)
C7 0.019(3) 0.012(2) 0.031(3) 0.000(2) 0.001(2) 0.000(2)
C8 0.024(3) 0.019(3) 0.033(3) 0.000(2) 0.009(2) 0.001(2)
C9 0.016(3) 0.039(3) 0.030(3) 0.001(2) 0.004(2) 0.001(2)
N1 0.017(2) 0.023(2) 0.0151(19) 0.0012(19) 0.0032(17) 0.0015(17)
O1 0.017(2) 0.030(2) 0.0248(19) 0.0018(15) 0.0050(15) 0.0089(14)

loop_
_atom_type_symbol
_atom_type_description
_atom_type_scat_dispersion_real
_atom_type_scat_dispersion_imag
_atom_type_scat_source
C C 0.0033 0.0016 'International Tables Vol C Tables 4.2.6.8 and 6.1.1.4'
H H 0.0000 0.0000 'International Tables Vol C Tables 4.2.6.8 and 6.1.1.4'
N N 0.0061 0.0033 'International Tables Vol C Tables 4.2.6.8 and 6.1.1.4'
O O 0.0106 0.0060 'International Tables Vol C Tables 4.2.6.8 and 6.1.1.4'
Br Br -0.2901 2.4595 'International Tables Vol C Tables 4.2.6.8 and 6.1.1.4'

loop_
_geom_angle_atom_site_label_1
_geom_angle_atom_site_label_2
_geom_angle_atom_site_label_3
_geom_angle
N1 C1 C7 111.9(4)
N1 C1 C6 106.3(3)
C7 C1 C6 109.0(4)
N1 C1 C2 108.2(3)
C7 C1 C2 112.0(3)
C6 C1 C2 109.3(4)
C3 C2 C1 110.4(4)
C3 C2 Br1 111.0(3)
C1 C2 Br1 113.9(3)
C3 C2 H2 107.1
C1 C2 H2 107.1
Br1 C2 H2 107.1
O1 C3 C2 125.3(4)
O1 C3 C4 124.0(4)
C2 C3 C4 110.7(3)
C3 C4 C5 109.1(4)
C3 C4 Br2 110.7(3)
C5 C4 Br2 114.3(3)
C3 C4 H4 107.5
C5 C4 H4 107.5
Br2 C4 H4 107.5
N1 C5 C8 112.4(4)
N1 C5 C9 106.4(3)
C8 C5 C9 109.3(4)
N1 C5 C4 107.7(4)
C8 C5 C4 111.5(3)
C9 C5 C4 109.3(4)
C1 C6 H6A 109.5
C1 C6 H6B 109.5
H6A C6 H6B 109.5
C1 C6 H6C 109.5
H6A C6 H6C 109.5
H6B C6 H6C 109.5
C1 C7 H7A 109.5
C1 C7 H7B 109.5
H7A C7 H7B 109.5
C1 C7 H7C 109.5
H7A C7 H7C 109.5
H7B C7 H7C 109.5
C5 C8 H8A 109.5
C5 C8 H8B 109.5
H8A C8 H8B 109.5
C5 C8 H8C 109.5
H8A C8 H8C 109.5
H8B C8 H8C 109.5
C5 C9 H9A 109.5
C5 C9 H9B 109.5
H9A C9 H9B 109.5
C5 C9 H9C 109.5
H9A C9 H9C 109.5
H9B C9 H9C 109.5
C5 N1 C1 121.9(3)
C5 N1 H1A 110(3)
C1 N1 H1A 105(3)

loop_
_geom_bond_atom_site_label_1
_geom_bond_atom_site_label_2
_geom_bond_distance
C2 Br1 1.946(4)
C4 Br2 1.940(5)
C1 N1 1.478(5)
C1 C7 1.525(6)
C1 C6 1.530(6)
C1 C2 1.562(6)
C2 C3 1.502(6)
C2 H2 0.9800
C3 O1 1.216(5)
C3 C4 1.532(6)
C4 C5 1.566(6)
C4 H4 0.9800
C5 N1 1.475(5)
C5 C8 1.517(6)
C5 C9 1.528(6)
C6 H6A 0.9600
C6 H6B 0.9600
C6 H6C 0.9600
C7 H7A 0.9600
C7 H7B 0.9600
C7 H7C 0.9600
C8 H8A 0.9600
C8 H8B 0.9600
C8 H8C 0.9600
C9 H9A 0.9600
C9 H9B 0.9600
C9 H9C 0.9600
N1 H1A 0.86(4)

loop_
_geom_hbond_atom_site_label_D
_geom_hbond_atom_site_label_H
_geom_hbond_atom_site_label_A
_geom_hbond_site_symmetry_A
_geom_hbond_distance_DH
_geom_hbond_distance_HA
_geom_hbond_distance_DA
_geom_hbond_angle_DHA
_geom_hbond_publ_flag
N1 H1a O1 1_556 0.86(4) 2.64(4) 3.488(6) 169(6) y

loop_
_geom_torsion_atom_site_label_1
_geom_torsion_atom_site_label_2
_geom_torsion_atom_site_label_3
_geom_torsion_atom_site_label_4
_geom_torsion
N1 C1 C2 C3 51.0(4)
C7 C1 C2 C3 -72.8(4)
C6 C1 C2 C3 166.4(3)
N1 C1 C2 Br1 176.6(3)
C7 C1 C2 Br1 52.8(4)
C6 C1 C2 Br1 -68.0(4)
C1 C2 C3 O1 117.0(4)
Br1 C2 C3 O1 -10.3(5)
C1 C2 C3 C4 -61.5(4)
Br1 C2 C3 C4 171.2(3)
O1 C3 C4 C5 -115.9(5)
C2 C3 C4 C5 62.6(4)
O1 C3 C4 Br2 10.7(5)
C2 C3 C4 Br2 -170.8(3)
C3 C4 C5 N1 -53.0(4)
Br2 C4 C5 N1 -177.5(3)
C3 C4 C5 C8 70.8(5)
Br2 C4 C5 C8 -53.7(4)
C3 C4 C5 C9 -168.2(4)
Br2 C4 C5 C9 67.3(4)
C8 C5 N1 C1 -72.5(5)
C9 C5 N1 C1 167.9(4)
C4 C5 N1 C1 50.8(5)
C7 C1 N1 C5 74.5(5)
C6 C1 N1 C5 -166.6(4)
C2 C1 N1 C5 -49.3(5)

loop_
_cod_related_entry_id
_cod_related_entry_database
_cod_related_entry_code
1 ChemSpider 80543
